data_4307615
loop_
_publ_author_name
'Mikhail Maliarik'
'Jeffrey K. Nagle'
'Andrey Ilyukhin'
'Elena Murashova'
'J\'anos Mink'
'Mikhail Skripkin'
'Julius Glaser'
'Margit Kovacs'
'Attila Horv\'ath'

_publ_contact_author_address
;IFM-Department of Chemistry
Link\"oping University
SE-581 83 Link\"oping
Sweden.
;
_publ_contact_author_email misha@ifm.liu.se
_publ_contact_author_name 'Dr. Mikhail Maliarik'
_publ_section_title
;
Metal-Metal Bonding in Tetracyanometalates (M = PtII, PdII, NiII) of
Monovalent Thallium. Crystallographic and Spectroscopic Characterization of
the New Compounds Tl2Ni(CN)4 and Tl2Pd(CN)4
;
_journal_name_full 'Inorganic Chemistry'
_journal_page_first 4642
_journal_page_last 4653
_journal_paper_doi 10.1021/ic062092k
_journal_volume 46
_journal_year 2007
_chemical_formula_moiety 'C4 N4 Ni Tl2'
_chemical_formula_sum 'C4 N4 Ni Tl2'
_chemical_formula_weight 571.53
_chemical_name_systematic
;
 ?
;
_space_group_IT_number 14
_symmetry_cell_setting monoclinic
_symmetry_space_group_name_Hall '-P 2yn'
_symmetry_space_group_name_H-M 'P 1 21/n 1'
_atom_sites_solution_primary direct
_atom_sites_solution_secondary difmap
_audit_creation_method SHELXL-97
_cell_angle_alpha 90.00
_cell_angle_beta 104.290(10)
_cell_angle_gamma 90.00
_cell_formula_units_Z 2
_cell_length_a 6.154(2)
_cell_length_b 7.2820(10)
_cell_length_c 9.396(3)
_cell_measurement_temperature 293(2)
_cell_volume 408.0(2)
_computing_cell_refinement 'CAD4 Express (Enraf Nonius, 1994)'
_computing_data_collection 'CAD4 Express (Enraf Nonius, 1994)'
_computing_data_reduction 'XCAD4 (Harms & Wocadlo, 1995)'
_computing_structure_refinement 'SHELXL-97 (Sheldrick, 1997)'
_computing_structure_solution 'SHELXS-86 (Sheldrick, 1986)'
_diffrn_ambient_temperature 293(2)
_diffrn_measured_fraction_theta_full 0.990
_diffrn_measured_fraction_theta_max 0.990
_diffrn_measurement_device_type 'Enraf Nonius CAD-4'
_diffrn_measurement_method \w/2\q
_diffrn_radiation_monochromator graphite
_diffrn_radiation_source 'fine-focus sealed tube'
_diffrn_radiation_type MoK\a
_diffrn_radiation_wavelength 0.71073
_diffrn_reflns_av_R_equivalents 0.0369
_diffrn_reflns_av_sigmaI/netI 0.0608
_diffrn_reflns_limit_h_max 8
_diffrn_reflns_limit_h_min -8
_diffrn_reflns_limit_k_max 10
_diffrn_reflns_limit_k_min -2
_diffrn_reflns_limit_l_max 13
_diffrn_reflns_limit_l_min -13
_diffrn_reflns_number 2221
_diffrn_reflns_theta_full 30.08
_diffrn_reflns_theta_max 30.08
_diffrn_reflns_theta_min 3.58
_diffrn_standards_decay_% 2
_diffrn_standards_interval_time 120
_diffrn_standards_number 2
_exptl_absorpt_coefficient_mu 41.611
_exptl_absorpt_correction_T_max .121
_exptl_absorpt_correction_T_min .050
_exptl_absorpt_correction_type numerical
_exptl_absorpt_process_details 'Semi-empirical (Blessing, 1995)'
_exptl_crystal_colour 'bright yellow-orange '
_exptl_crystal_density_diffrn 4.652
_exptl_crystal_density_method 'not measured'
_exptl_crystal_description block
_exptl_crystal_F_000 484
_exptl_crystal_size_max .12
_exptl_crystal_size_mid .10
_exptl_crystal_size_min .08
_refine_diff_density_max 3.219
_refine_diff_density_min -2.301
_refine_diff_density_rms 0.467
_refine_ls_extinction_method none
_refine_ls_goodness_of_fit_ref 1.074
_refine_ls_matrix_type full
_refine_ls_number_parameters 52
_refine_ls_number_reflns 886
_refine_ls_number_restraints 0
_refine_ls_restrained_S_all 1.074
_refine_ls_R_factor_all 0.0376
_refine_ls_R_factor_gt 0.0374
_refine_ls_shift/su_max 0.000
_refine_ls_shift/su_mean 0.000
_refine_ls_structure_factor_coef Fsqd
_refine_ls_weighting_details 'calc w=1/[\s^2^(Fo^2^)+(0.0600P)^2^+0.0000P] where P=(Fo^2^+2Fc^2^)/3'
_refine_ls_weighting_scheme calc
_refine_ls_wR_factor_gt 0.0982
_refine_ls_wR_factor_ref 0.0983
_reflns_number_gt 871
_reflns_number_total 1186
_reflns_threshold_expression >2sigma(I)
_cod_data_source_file ic062092k_si_1.cif
_cod_data_source_block Tl-Ni
_cod_depositor_comments
;
The following automatic conversions were performed:
'_exptl_absorpt_correction_type' value 'Numerical' changed to 'numerical'
according to '/home/saulius/struct/CIF-dictionaries/cif_core.dic'
dictionary named 'cif_core.dic' version 2.4.1 from 2010-06-29.

Automatic conversion script
Id: cif_fix_enum 1527 2010-12-29 10:47:43Z saulius 
;
_cod_original_cell_volume 408.04(19)
_cod_original_sg_symbol_H-M 'P 21/n'
_cod_database_code 4307615

loop_
_symmetry_equiv_pos_as_xyz
'x, y, z'
'-x+1/2, y+1/2, -z+1/2'
'-x, -y, -z'
'x-1/2, -y-1/2, z-1/2'

loop_
_atom_site_label
_atom_site_type_symbol
_atom_site_fract_x
_atom_site_fract_y
_atom_site_fract_z
_atom_site_U_iso_or_equiv
_atom_site_adp_type
_atom_site_occupancy
_atom_site_symmetry_multiplicity
_atom_site_calc_flag
_atom_site_refinement_flags
_atom_site_disorder_assembly
_atom_site_disorder_group
Tl1 Tl 0.22714(7) 0.15686(6) 0.91722(4) 0.03546(17) Uani 1 1 d . . .
Ni1 Ni 0.0000 0.5000 0.0000 0.0228(4) Uani 1 2 d S . .
C1 C 0.2024(16) 0.6575(14) -0.0613(11) 0.026(2) Uani 1 1 d . . .
C2 C 0.1807(18) 0.4990(13) 0.1884(12) 0.031(2) Uani 1 1 d . . .
N1 N 0.315(2) 0.7620(16) -0.1008(12) 0.046(3) Uani 1 1 d . . .
N2 N 0.2978(18) 0.5032(12) 0.3076(10) 0.040(3) Uani 1 1 d . . .

loop_
_atom_site_aniso_label
_atom_site_aniso_U_11
_atom_site_aniso_U_22
_atom_site_aniso_U_33
_atom_site_aniso_U_23
_atom_site_aniso_U_13
_atom_site_aniso_U_12
Tl1 0.0319(3) 0.0395(2) 0.0335(3) 0.00187(16) 0.00531(16) -0.00069(19)
Ni1 0.0169(8) 0.0317(8) 0.0199(7) 0.0008(6) 0.0046(6) -0.0018(7)
C1 0.013(4) 0.043(5) 0.029(4) 0.004(4) 0.017(3) -0.002(4)
C2 0.019(5) 0.035(4) 0.038(5) 0.002(4) 0.008(4) 0.002(4)
N1 0.038(7) 0.058(6) 0.040(6) 0.001(5) 0.005(5) -0.008(5)
N2 0.041(6) 0.041(5) 0.028(4) -0.003(3) -0.009(4) 0.004(4)

loop_
_atom_type_symbol
_atom_type_description
_atom_type_scat_dispersion_real
_atom_type_scat_dispersion_imag
_atom_type_scat_source
C C 0.0033 0.0016 'International Tables Vol C Tables 4.2.6.8 and 6.1.1.4'
N N 0.0061 0.0033 'International Tables Vol C Tables 4.2.6.8 and 6.1.1.4'
Ni Ni 0.3393 1.1124 'International Tables Vol C Tables 4.2.6.8 and 6.1.1.4'
Tl Tl -2.8358 9.6688 'International Tables Vol C Tables 4.2.6.8 and 6.1.1.4'

loop_
_geom_angle_atom_site_label_1
_geom_angle_atom_site_label_2
_geom_angle_atom_site_label_3
_geom_angle
_geom_angle_site_symmetry_1
_geom_angle_site_symmetry_3
_geom_angle_publ_flag
N2 Tl1 N2 85.1(2) 4_566 2_546 ?
N2 Tl1 N1 75.2(3) 4_566 1_546 ?
N2 Tl1 N1 73.8(3) 2_546 1_546 ?
N2 Tl1 N1 162.7(3) 4_566 3_666 ?
N2 Tl1 N1 78.9(3) 2_546 3_666 ?
N1 Tl1 N1 93.8(3) 1_546 3_666 ?
N2 Tl1 N1 84.3(3) 4_566 2_545 ?
N2 Tl1 N1 168.6(3) 2_546 2_545 ?
N1 Tl1 N1 99.4(2) 1_546 2_545 ?
N1 Tl1 N1 111.0(4) 3_666 2_545 ?
N2 Tl1 Ni1 89.1(2) 4_566 1_556 ?
N2 Tl1 Ni1 87.7(2) 2_546 1_556 ?
N1 Tl1 Ni1 156.5(2) 1_546 1_556 ?
N1 Tl1 Ni1 96.7(2) 3_666 1_556 ?
N1 Tl1 Ni1 96.3(2) 2_545 1_556 ?
C2 Ni1 C2 180.000(1) . 3_565 ?
C2 Ni1 C1 89.5(5) . 3_565 ?
C2 Ni1 C1 90.5(5) 3_565 3_565 ?
C2 Ni1 C1 90.5(5) . . ?
C2 Ni1 C1 89.5(5) 3_565 . ?
C1 Ni1 C1 180.0(7) 3_565 . ?
C2 Ni1 Tl1 92.0(3) . 1_554 ?
C2 Ni1 Tl1 88.0(3) 3_565 1_554 ?
C1 Ni1 Tl1 87.6(3) 3_565 1_554 ?
C1 Ni1 Tl1 92.4(3) . 1_554 ?
C2 Ni1 Tl1 88.0(3) . 3_566 ?
C2 Ni1 Tl1 92.0(3) 3_565 3_566 ?
C1 Ni1 Tl1 92.4(3) 3_565 3_566 ?
C1 Ni1 Tl1 87.6(3) . 3_566 ?
Tl1 Ni1 Tl1 180.000(14) 1_554 3_566 ?
N1 C1 Ni1 175.6(11) . . ?
N2 C2 Ni1 178.1(10) . . ?
C1 N1 Tl1 119.7(10) . 1_564 ?
C1 N1 Tl1 120.3(9) . 3_666 ?
Tl1 N1 Tl1 86.2(3) 1_564 3_666 ?
C1 N1 Tl1 103.7(8) . 2 ?
Tl1 N1 Tl1 109.4(3) 1_564 2 ?
Tl1 N1 Tl1 117.4(4) 3_666 2 ?
C2 N2 Tl1 129.3(9) . 4_665 ?
C2 N2 Tl1 135.8(9) . 2_556 ?
Tl1 N2 Tl1 94.9(2) 4_665 2_556 ?

loop_
_geom_bond_atom_site_label_1
_geom_bond_atom_site_label_2
_geom_bond_distance
_geom_bond_site_symmetry_2
_geom_bond_publ_flag
Tl1 N2 2.838(10) 4_566 ?
Tl1 N2 2.856(10) 2_546 ?
Tl1 N1 2.938(12) 1_546 ?
Tl1 N1 2.978(11) 3_666 ?
Tl1 N1 3.019(11) 2_545 ?
Tl1 Ni1 3.0560(6) 1_556 ?
Ni1 C2 1.843(10) . ?
Ni1 C2 1.843(10) 3_565 ?
Ni1 C1 1.885(10) 3_565 ?
Ni1 C1 1.885(10) . ?
Ni1 Tl1 3.0560(6) 1_554 ?
Ni1 Tl1 3.0560(6) 3_566 ?
C1 N1 1.150(15) . ?
C2 N2 1.173(13) . ?
N1 Tl1 2.938(12) 1_564 ?
N1 Tl1 2.978(11) 3_666 ?
N1 Tl1 3.019(11) 2 ?
N2 Tl1 2.838(10) 4_665 ?
N2 Tl1 2.856(10) 2_556 ?
